data_1555619
loop_
_publ_author_name
'Jardim, Guilherme A. M.'
'Bower, John F.'
'da Silva J\'unior, Eufr\^anio N'

_publ_section_title
;
 Rh-Catalyzed Reactions of 1,4-Benzoquinones with Electrophiles: C-H
 Iodination, Bromination, and Phenylselenation.
;
_journal_issue 18
_journal_name_full 'Organic letters'
_journal_page_first 4454
_journal_page_last 4457
_journal_paper_doi 10.1021/acs.orglett.6b01586
_journal_volume 18
_journal_year 2016
_chemical_formula_moiety 'C7 H5 I O3'
_chemical_formula_sum 'C7 H5 I O3'
_chemical_formula_weight 264.01
_space_group_crystal_system orthorhombic
_space_group_IT_number 33
_space_group_name_Hall 'P 2c -2n'
_space_group_name_H-M_alt 'P n a 21'
_atom_sites_solution_hydrogens geom
_audit_creation_date 2016-01-28
_audit_creation_method
;
Olex2 1.2
(compiled 2015.09.30 svn.r3233 for OlexSys, GUI svn.r5103)
;
_cell_angle_alpha 90
_cell_angle_beta 90
_cell_angle_gamma 90
_cell_formula_units_Z 4
_cell_length_a 8.0841(2)
_cell_length_b 14.9751(3)
_cell_length_c 6.26290(10)
_cell_measurement_reflns_used 6284
_cell_measurement_temperature 100
_cell_measurement_theta_max 30.09
_cell_measurement_theta_min 2.720
_cell_volume 758.19(3)
_computing_cell_refinement 'SAINT v8.34A (Bruker, 2013)'
_computing_data_reduction 'SAINT v8.34A (Bruker, 2013)'
_computing_molecular_graphics 'Olex2 (Dolomanov et al., 2009)'
_computing_publication_material 'Olex2 (Dolomanov et al., 2009)'
_computing_structure_refinement 'ShelXL (Sheldrick, 2015)'
_computing_structure_solution
;
Superflip (Palatinus & Chapuis, 2007;Palatinus & van der Lee, 2008;
Palatinus et al., 2012)
;
_diffrn_ambient_temperature 100.02
_diffrn_detector 'Bruker area detector'
_diffrn_detector_type 'CCD area detector'
_diffrn_measured_fraction_theta_full 1.000
_diffrn_measured_fraction_theta_max 0.998
_diffrn_measurement_device 'Bruker Apex II kappa CCD area detector'
_diffrn_measurement_device_type 'Bruker Apex II kappa CCD area detector'
_diffrn_measurement_method '\f and \w scans'
_diffrn_radiation_monochromator graphite
_diffrn_radiation_type MoK\a
_diffrn_radiation_wavelength 0.71073
_diffrn_reflns_av_R_equivalents 0.0282
_diffrn_reflns_av_unetI/netI 0.0209
_diffrn_reflns_Laue_measured_fraction_full 1.000
_diffrn_reflns_Laue_measured_fraction_max 0.998
_diffrn_reflns_limit_h_max 11
_diffrn_reflns_limit_h_min -11
_diffrn_reflns_limit_k_max 21
_diffrn_reflns_limit_k_min -21
_diffrn_reflns_limit_l_max 8
_diffrn_reflns_limit_l_min -8
_diffrn_reflns_number 11893
_diffrn_reflns_point_group_measured_fraction_full 1.000
_diffrn_reflns_point_group_measured_fraction_max 0.994
_diffrn_reflns_theta_full 25.242
_diffrn_reflns_theta_max 30.114
_diffrn_reflns_theta_min 2.720
_diffrn_source 'fine-focus sealed tube'
_diffrn_standards_number 0
_exptl_absorpt_coefficient_mu 4.174
_exptl_absorpt_correction_T_max 0.7460
_exptl_absorpt_correction_T_min 0.6107
_exptl_absorpt_correction_type multi-scan
_exptl_absorpt_process_details
;
SADABS-2014/5 (Bruker,2014/5) was used for absorption correction.
wR2(int) was 0.0643 before and 0.0415 after correction.
The Ratio of minimum to maximum transmission is 0.8186.
The \l/2 correction factor is 0.00150.
;
_exptl_crystal_colour 'clear dark orange'
_exptl_crystal_colour_lustre clear
_exptl_crystal_colour_modifier dark
_exptl_crystal_colour_primary orange
_exptl_crystal_density_diffrn 2.313
_exptl_crystal_description plate
_exptl_crystal_F_000 496
_exptl_crystal_size_max 0.304
_exptl_crystal_size_mid 0.232
_exptl_crystal_size_min 0.102
_refine_diff_density_max 0.410
_refine_diff_density_min -0.318
_refine_diff_density_rms 0.075
_refine_ls_abs_structure_details
;
 Flack x determined using 855 quotients [(I+)-(I-)]/[(I+)+(I-)]
 (Parsons and Flack (2004), Acta Cryst. A60, s61).
;
_refine_ls_abs_structure_Flack 0.039(16)
_refine_ls_extinction_method none
_refine_ls_goodness_of_fit_ref 1.033
_refine_ls_hydrogen_treatment constr
_refine_ls_matrix_type full
_refine_ls_number_parameters 101
_refine_ls_number_reflns 2225
_refine_ls_number_restraints 1
_refine_ls_restrained_S_all 1.033
_refine_ls_R_factor_all 0.0189
_refine_ls_R_factor_gt 0.0150
_refine_ls_shift/su_max 0.001
_refine_ls_shift/su_mean 0.000
_refine_ls_structure_factor_coef Fsqd
_refine_ls_weighting_details 'w=1/[\s^2^(Fo^2^)+(0.0123P)^2^+0.2322P] where P=(Fo^2^+2Fc^2^)/3'
_refine_ls_weighting_scheme calc
_refine_ls_wR_factor_gt 0.0305
_refine_ls_wR_factor_ref 0.0316
_reflns_Friedel_coverage 0.836
_reflns_Friedel_fraction_full 1.000
_reflns_Friedel_fraction_max 0.989
_reflns_number_gt 1999
_reflns_number_total 2225
_reflns_threshold_expression 'I > 2\s(I)'
_cod_data_source_file ol6b01586_si_003.cif
_cod_data_source_block gj218
_cod_database_code 1555619
_shelxl_version_number 2013-4
_shelx_space_group_comment
;
The symmetry employed for this shelxl refinement is uniquely defined
by the following loop, which should always be used as a source of
symmetry information in preference to the above space-group names.
They are only intended as comments.
;
_olex2_refinement_description
;
1. Fixed Uiso
 At 1.2 times of:
  All C(H) groups
 At 1.5 times of:
  All C(H,H,H) groups
2.a Aromatic/amide H refined with riding coordinates:
 C3(H3), C4(H4)
2.b Idealised Me refined as rotating group:
 C7(H7A,H7B,H7C)
;
_olex2_submission_special_instructions 'No special instructions were received'

loop_
_space_group_symop_operation_xyz
'x, y, z'
'-x, -y, z+1/2'
'-x+1/2, y+1/2, z+1/2'
'x+1/2, -y+1/2, z'

loop_
_atom_site_label
_atom_site_type_symbol
_atom_site_fract_x
_atom_site_fract_y
_atom_site_fract_z
_atom_site_U_iso_or_equiv
_atom_site_adp_type
_atom_site_occupancy
_atom_site_site_symmetry_order
_atom_site_calc_flag
_atom_site_refinement_flags_posn
C1 C 0.8628(4) 0.22765(19) 0.3848(5) 0.0107(6) Uani 1 1 d .
C2 C 0.9604(4) 0.1988(2) 0.1992(5) 0.0134(6) Uani 1 1 d .
C3 C 1.0219(4) 0.2693(2) 0.0533(7) 0.0166(8) Uani 1 1 d .
H3 H 1.0823 0.2527 -0.0706 0.020 Uiso 1 1 calc R
C4 C 0.9945(4) 0.35531(19) 0.0919(10) 0.0160(6) Uani 1 1 d .
H4 H 1.0384 0.3986 -0.0033 0.019 Uiso 1 1 calc R
C5 C 0.8976(4) 0.3856(2) 0.2789(5) 0.0128(6) Uani 1 1 d .
C6 C 0.8335(4) 0.3152(2) 0.4300(5) 0.0107(6) Uani 1 1 d .
C7 C 0.7256(4) 0.4252(2) 0.6847(6) 0.0159(6) Uani 1 1 d .
H7A H 0.6618 0.4611 0.5829 0.024 Uiso 1 1 calc GR
H7B H 0.8350 0.4521 0.7048 0.024 Uiso 1 1 calc GR
H7C H 0.6673 0.4233 0.8218 0.024 Uiso 1 1 calc GR
I1 I 0.77508(2) 0.12610(2) 0.58004(10) 0.01189(5) Uani 1 1 d .
O1 O 0.9939(3) 0.12055(15) 0.1641(4) 0.0195(5) Uani 1 1 d .
O2 O 0.8696(3) 0.46459(15) 0.3054(4) 0.0168(5) Uani 1 1 d .
O3 O 0.7443(3) 0.33548(14) 0.6027(7) 0.0146(6) Uani 1 1 d .

loop_
_atom_site_aniso_label
_atom_site_aniso_U_11
_atom_site_aniso_U_22
_atom_site_aniso_U_33
_atom_site_aniso_U_23
_atom_site_aniso_U_13
_atom_site_aniso_U_12
C1 0.0119(14) 0.0099(14) 0.0102(14) 0.0030(11) 0.0000(11) -0.0014(11)
C2 0.0156(15) 0.0133(15) 0.0114(16) 0.0015(12) -0.0001(12) -0.0022(11)
C3 0.0194(13) 0.0166(14) 0.014(2) 0.0020(14) 0.0028(15) -0.0027(10)
C4 0.0211(13) 0.0141(13) 0.0128(15) 0.002(2) -0.002(2) -0.0036(9)
C5 0.0142(14) 0.0119(15) 0.0123(14) 0.0025(12) -0.0045(11) -0.0035(11)
C6 0.0101(13) 0.0105(14) 0.0115(14) -0.0011(11) -0.0016(11) -0.0009(11)
C7 0.0201(16) 0.0091(15) 0.0186(17) -0.0031(13) 0.0045(13) -0.0007(12)
I1 0.01485(8) 0.00789(7) 0.01294(8) 0.00180(15) 0.0015(3) -0.00061(6)
O1 0.0280(13) 0.0102(11) 0.0204(11) -0.0012(9) 0.0050(10) 0.0010(10)
O2 0.0223(12) 0.0093(11) 0.0189(12) 0.0018(9) -0.0021(10) 0.0010(9)
O3 0.0205(10) 0.0076(8) 0.0157(17) -0.0020(12) 0.0053(13) -0.0003(7)

loop_
_atom_type_symbol
_atom_type_description
_atom_type_scat_dispersion_real
_atom_type_scat_dispersion_imag
_atom_type_scat_source
C C 0.0033 0.0016 'International Tables Vol C Tables 4.2.6.8 and 6.1.1.4'
H H 0.0000 0.0000 'International Tables Vol C Tables 4.2.6.8 and 6.1.1.4'
I I -0.4742 1.8119 'International Tables Vol C Tables 4.2.6.8 and 6.1.1.4'
O O 0.0106 0.0060 'International Tables Vol C Tables 4.2.6.8 and 6.1.1.4'

loop_
_geom_angle_atom_site_label_1
_geom_angle_atom_site_label_2
_geom_angle_atom_site_label_3
_geom_angle
C2 C1 I1 115.7(2)
C6 C1 C2 122.7(3)
C6 C1 I1 121.6(2)
C1 C2 C3 117.3(3)
O1 C2 C1 122.9(3)
O1 C2 C3 119.8(3)
C2 C3 H3 119.3
C4 C3 C2 121.5(4)
C4 C3 H3 119.3
C3 C4 H4 119.0
C3 C4 C5 122.0(4)
C5 C4 H4 119.0
C4 C5 C6 117.7(3)
O2 C5 C4 120.3(3)
O2 C5 C6 122.0(3)
C1 C6 C5 118.8(3)
O3 C6 C1 118.8(3)
O3 C6 C5 122.4(3)
H7A C7 H7B 109.5
H7A C7 H7C 109.5
H7B C7 H7C 109.5
O3 C7 H7A 109.5
O3 C7 H7B 109.5
O3 C7 H7C 109.5
C6 O3 C7 123.7(3)

loop_
_geom_bond_atom_site_label_1
_geom_bond_atom_site_label_2
_geom_bond_distance
C1 C2 1.470(4)
C1 C6 1.362(4)
C1 I1 2.076(3)
C2 C3 1.482(5)
C2 O1 1.223(4)
C3 H3 0.9500
C3 C4 1.329(4)
C4 H4 0.9500
C4 C5 1.480(6)
C5 C6 1.508(4)
C5 O2 1.216(4)
C6 O3 1.335(4)
C7 H7A 0.9800
C7 H7B 0.9800
C7 H7C 0.9800
C7 O3 1.447(4)

loop_
_geom_torsion_atom_site_label_1
_geom_torsion_atom_site_label_2
_geom_torsion_atom_site_label_3
_geom_torsion_atom_site_label_4
_geom_torsion
C1 C2 C3 C4 2.1(5)
C1 C6 O3 C7 170.5(3)
C2 C1 C6 C5 2.6(4)
C2 C1 C6 O3 -179.6(3)
C2 C3 C4 C5 -1.7(6)
C3 C4 C5 C6 1.5(5)
C3 C4 C5 O2 -177.3(4)
C4 C5 C6 C1 -2.0(4)
C4 C5 C6 O3 -179.7(3)
C5 C6 O3 C7 -11.8(5)
C6 C1 C2 C3 -2.6(4)
C6 C1 C2 O1 176.2(3)
I1 C1 C2 C3 178.6(2)
I1 C1 C2 O1 -2.5(4)
I1 C1 C6 C5 -178.7(2)
I1 C1 C6 O3 -0.9(4)
O1 C2 C3 C4 -176.8(4)
O2 C5 C6 C1 176.8(3)
O2 C5 C6 O3 -0.9(5)
